data_4032563
loop_
_publ_author_name
'Saruengkhanphasit, Rungroj'
'Collier, Darren'
'Coldham, Iain'

_publ_section_title
;
 Synthesis of Spirocyclic Amines by Using Dipolar Cycloadditions of
 Nitrones.
;
_journal_issue 12
_journal_name_full 'The Journal of organic chemistry'
_journal_page_first 6489
_journal_page_last 6496
_journal_paper_doi 10.1021/acs.joc.7b00959
_journal_volume 82
_journal_year 2017
_chemical_formula_moiety 'C12 H19 N O2'
_chemical_formula_sum 'C12 H19 N O2'
_chemical_formula_weight 209.28
_space_group_crystal_system triclinic
_space_group_IT_number 2
_space_group_name_Hall '-P 1'
_space_group_name_H-M_alt 'P -1'
_symmetry_space_group_name_Hall '-P 1'
_symmetry_space_group_name_H-M 'P -1'
_atom_sites_solution_hydrogens geom
_audit_creation_method SHELXL-2014/7
_cell_angle_alpha 89.053(6)
_cell_angle_beta 73.759(5)
_cell_angle_gamma 73.554(5)
_cell_formula_units_Z 2
_cell_length_a 6.3659(5)
_cell_length_b 8.7200(7)
_cell_length_c 10.5934(8)
_cell_measurement_reflns_used 1510
_cell_measurement_temperature 100(2)
_cell_measurement_theta_max 27.33
_cell_measurement_theta_min 2.44
_cell_volume 540.23(8)
_computing_cell_refinement 'Bruker SAINT'
_computing_data_collection 'Bruker APEX2'
_computing_data_reduction 'Bruker SAINT'
_computing_molecular_graphics 'Bruker SHELXTL'
_computing_publication_material 'Bruker SHELXTL'
_computing_structure_refinement 'SHELXL-2014/7 (Sheldrick, 2014)'
_computing_structure_solution 'SHELXS-97 (Sheldrick 2008)'
_diffrn_ambient_temperature 100(2)
_diffrn_measured_fraction_theta_full 0.972
_diffrn_measured_fraction_theta_max 0.957
_diffrn_measurement_device_type 'Bruker APEX-II CCD'
_diffrn_measurement_method '\f and \w scans'
_diffrn_radiation_type MoK\a
_diffrn_radiation_wavelength 0.71073
_diffrn_reflns_av_R_equivalents 0.0357
_diffrn_reflns_av_unetI/netI 0.0460
_diffrn_reflns_Laue_measured_fraction_full 0.972
_diffrn_reflns_Laue_measured_fraction_max 0.957
_diffrn_reflns_limit_h_max 8
_diffrn_reflns_limit_h_min -8
_diffrn_reflns_limit_k_max 11
_diffrn_reflns_limit_k_min -11
_diffrn_reflns_limit_l_max 13
_diffrn_reflns_limit_l_min -13
_diffrn_reflns_number 6630
_diffrn_reflns_point_group_measured_fraction_full 0.972
_diffrn_reflns_point_group_measured_fraction_max 0.957
_diffrn_reflns_theta_full 25.242
_diffrn_reflns_theta_max 27.579
_diffrn_reflns_theta_min 3.053
_exptl_absorpt_coefficient_mu 0.087
_exptl_absorpt_correction_T_max 0.7455
_exptl_absorpt_correction_T_min 0.6767
_exptl_absorpt_correction_type multi-scan
_exptl_absorpt_process_details sadabs
_exptl_crystal_colour colourless
_exptl_crystal_density_diffrn 1.287
_exptl_crystal_description plate
_exptl_crystal_F_000 228
_exptl_crystal_size_max 0.280
_exptl_crystal_size_mid 0.180
_exptl_crystal_size_min 0.070
_refine_diff_density_max 0.572
_refine_diff_density_min -0.267
_refine_diff_density_rms 0.063
_refine_ls_extinction_method none
_refine_ls_goodness_of_fit_ref 1.020
_refine_ls_hydrogen_treatment constr
_refine_ls_matrix_type full
_refine_ls_number_parameters 137
_refine_ls_number_reflns 2386
_refine_ls_number_restraints 0
_refine_ls_restrained_S_all 1.020
_refine_ls_R_factor_all 0.0836
_refine_ls_R_factor_gt 0.0569
_refine_ls_shift/su_max 0.000
_refine_ls_shift/su_mean 0.000
_refine_ls_structure_factor_coef Fsqd
_refine_ls_weighting_details 'w=1/[\s^2^(Fo^2^)+(0.0880P)^2^+0.2458P] where P=(Fo^2^+2Fc^2^)/3'
_refine_ls_weighting_scheme calc
_refine_ls_wR_factor_gt 0.1469
_refine_ls_wR_factor_ref 0.1632
_reflns_Friedel_coverage 0.000
_reflns_number_gt 1741
_reflns_number_total 2386
_reflns_threshold_expression 'I > 2\s(I)'
_cod_data_source_file jo7b00959_si_003.cif
_cod_data_source_block TriCzhu_0m
_cod_depositor_comments 'Adding full bibliography for 4032563.cif.'
_cod_database_code 4032563
_shelx_shelxl_version_number 2014/7
_shelx_space_group_comment
; 
The symmetry employed for this shelxl refinement is uniquely defined 
by the following loop, which should always be used as a source of 
symmetry information in preference to the above space-group names. 
They are only intended as comments. 
;
_shelx_estimated_absorpt_t_min 0.976
_shelx_estimated_absorpt_t_max 0.994

loop_
_space_group_symop_operation_xyz
'x, y, z'
'-x, -y, -z'

loop_
_atom_site_label
_atom_site_type_symbol
_atom_site_fract_x
_atom_site_fract_y
_atom_site_fract_z
_atom_site_U_iso_or_equiv
_atom_site_adp_type
_atom_site_occupancy
_atom_site_site_symmetry_order
_atom_site_calc_flag
_atom_site_refinement_flags_posn
_atom_site_refinement_flags_adp
O1 O 0.9618(2) 0.23697(18) 0.50387(14) 0.0252(4) Uani 1 1 d . .
O2 O 0.7528(2) -0.00021(18) 0.68073(14) 0.0260(4) Uani 1 1 d . .
H2 H 0.8606 -0.0712 0.6302 0.039 Uiso 1 1 calc R U
N1 N 0.6417(2) 0.3748(2) 0.66545(16) 0.0168(4) Uani 1 1 d . .
C1 C 0.7718(3) 0.2468(3) 0.58274(19) 0.0204(5) Uani 1 1 d . .
C2 C 0.6487(3) 0.1165(3) 0.6049(2) 0.0217(5) Uani 1 1 d . .
H2A H 0.6554 0.0667 0.5190 0.026 Uiso 1 1 calc R U
C3 C 0.4016(3) 0.2116(3) 0.6791(2) 0.0208(5) Uani 1 1 d . .
H3 H 0.3270 0.2592 0.6104 0.025 Uiso 1 1 calc R U
C4 C 0.2458(3) 0.1193(3) 0.7647(2) 0.0256(5) Uani 1 1 d . .
H4A H 0.0844 0.1821 0.7776 0.031 Uiso 1 1 calc R U
H4B H 0.2715 0.0162 0.7165 0.031 Uiso 1 1 calc R U
C5 C 0.2845(4) 0.0853(3) 0.8988(2) 0.0285(5) Uani 1 1 d . .
H5A H 0.4365 0.0071 0.8876 0.034 Uiso 1 1 calc R U
H5B H 0.1671 0.0378 0.9521 0.034 Uiso 1 1 calc R U
C6 C 0.2714(4) 0.2393(3) 0.9703(2) 0.0278(5) Uani 1 1 d . .
H6A H 0.2933 0.2162 1.0584 0.033 Uiso 1 1 calc R U
H6B H 0.1187 0.3170 0.9828 0.033 Uiso 1 1 calc R U
C7 C 0.4560(3) 0.3116(3) 0.8903(2) 0.0230(5) Uani 1 1 d . .
H7A H 0.6084 0.2343 0.8801 0.028 Uiso 1 1 calc R U
H7B H 0.4486 0.4098 0.9390 0.028 Uiso 1 1 calc R U
C8 C 0.4281(3) 0.3534(2) 0.75354(19) 0.0167(4) Uani 1 1 d . .
C9 C 0.2333(3) 0.5097(3) 0.7600(2) 0.0224(5) Uani 1 1 d . .
H9A H 0.1975 0.5185 0.6746 0.027 Uiso 1 1 calc R U
H9B H 0.0944 0.5038 0.8289 0.027 Uiso 1 1 calc R U
C10 C 0.2940(3) 0.6601(3) 0.7903(2) 0.0244(5) Uani 1 1 d . .
H10A H 0.1678 0.7567 0.7884 0.029 Uiso 1 1 calc R U
H10B H 0.3146 0.6579 0.8796 0.029 Uiso 1 1 calc R U
C11 C 0.5140(3) 0.6677(3) 0.6886(2) 0.0261(5) Uani 1 1 d . .
H11A H 0.4878 0.6806 0.6007 0.031 Uiso 1 1 calc R U
H11B H 0.5563 0.7623 0.7115 0.031 Uiso 1 1 calc R U
C12 C 0.7086(3) 0.5177(3) 0.6830(2) 0.0253(5) Uani 1 1 d . .
H12A H 0.8428 0.5199 0.6089 0.030 Uiso 1 1 calc R U
H12B H 0.7530 0.5144 0.7656 0.030 Uiso 1 1 calc R U

loop_
_atom_site_aniso_label
_atom_site_aniso_U_11
_atom_site_aniso_U_22
_atom_site_aniso_U_33
_atom_site_aniso_U_23
_atom_site_aniso_U_13
_atom_site_aniso_U_12
O1 0.0169(7) 0.0214(8) 0.0305(8) -0.0011(6) 0.0036(6) -0.0053(6)
O2 0.0238(7) 0.0207(8) 0.0281(8) -0.0010(6) -0.0030(6) -0.0025(6)
N1 0.0136(7) 0.0155(9) 0.0216(8) -0.0020(6) -0.0034(6) -0.0062(6)
C1 0.0177(9) 0.0192(11) 0.0221(10) 0.0000(8) -0.0038(8) -0.0037(8)
C2 0.0200(9) 0.0223(11) 0.0211(10) -0.0010(8) -0.0036(8) -0.0058(8)
C3 0.0186(9) 0.0218(11) 0.0225(10) -0.0024(8) -0.0048(8) -0.0074(8)
C4 0.0210(9) 0.0232(11) 0.0334(12) -0.0031(9) -0.0059(9) -0.0091(9)
C5 0.0326(11) 0.0211(11) 0.0284(11) 0.0001(9) -0.0013(9) -0.0100(9)
C6 0.0313(11) 0.0251(12) 0.0228(11) 0.0014(9) -0.0021(9) -0.0071(9)
C7 0.0244(10) 0.0206(11) 0.0244(11) -0.0019(8) -0.0073(8) -0.0066(8)
C8 0.0131(8) 0.0164(10) 0.0200(9) -0.0010(7) -0.0021(7) -0.0060(7)
C9 0.0165(9) 0.0232(11) 0.0264(11) -0.0007(8) -0.0044(8) -0.0054(8)
C10 0.0226(10) 0.0154(10) 0.0310(11) -0.0020(8) -0.0023(8) -0.0040(8)
C11 0.0265(10) 0.0165(11) 0.0338(12) -0.0010(9) -0.0025(9) -0.0097(9)
C12 0.0200(9) 0.0218(11) 0.0334(12) -0.0024(9) -0.0028(8) -0.0094(8)

loop_
_atom_type_symbol
_atom_type_description
_atom_type_scat_dispersion_real
_atom_type_scat_dispersion_imag
_atom_type_scat_source
C C 0.0033 0.0016 'International Tables Vol C Tables 4.2.6.8 and 6.1.1.4'
H H 0.0000 0.0000 'International Tables Vol C Tables 4.2.6.8 and 6.1.1.4'
N N 0.0061 0.0033 'International Tables Vol C Tables 4.2.6.8 and 6.1.1.4'
O O 0.0106 0.0060 'International Tables Vol C Tables 4.2.6.8 and 6.1.1.4'

loop_
_geom_angle_atom_site_label_1
_geom_angle_atom_site_label_2
_geom_angle_atom_site_label_3
_geom_angle
C2 O2 H2 109.5
C1 N1 C12 125.14(16)
C1 N1 C8 114.27(17)
C12 N1 C8 120.18(15)
O1 C1 N1 124.9(2)
O1 C1 C2 126.65(19)
N1 C1 C2 108.46(16)
O2 C2 C1 108.42(16)
O2 C2 C3 113.11(16)
C1 C2 C3 102.48(17)
O2 C2 H2A 110.8
C1 C2 H2A 110.8
C3 C2 H2A 110.8
C2 C3 C4 118.02(18)
C2 C3 C8 104.18(15)
C4 C3 C8 114.78(16)
C2 C3 H3 106.4
C4 C3 H3 106.4
C8 C3 H3 106.4
C5 C4 C3 114.04(18)
C5 C4 H4A 108.7
C3 C4 H4A 108.7
C5 C4 H4B 108.7
C3 C4 H4B 108.7
H4A C4 H4B 107.6
C4 C5 C6 110.37(19)
C4 C5 H5A 109.6
C6 C5 H5A 109.6
C4 C5 H5B 109.6
C6 C5 H5B 109.6
H5A C5 H5B 108.1
C5 C6 C7 109.99(17)
C5 C6 H6A 109.7
C7 C6 H6A 109.7
C5 C6 H6B 109.7
C7 C6 H6B 109.7
H6A C6 H6B 108.2
C6 C7 C8 112.12(17)
C6 C7 H7A 109.2
C8 C7 H7A 109.2
C6 C7 H7B 109.2
C8 C7 H7B 109.2
H7A C7 H7B 107.9
N1 C8 C7 110.53(15)
N1 C8 C9 107.99(15)
C7 C8 C9 111.95(16)
N1 C8 C3 101.30(14)
C7 C8 C3 112.22(17)
C9 C8 C3 112.26(16)
C10 C9 C8 112.94(16)
C10 C9 H9A 109.0
C8 C9 H9A 109.0
C10 C9 H9B 109.0
C8 C9 H9B 109.0
H9A C9 H9B 107.8
C11 C10 C9 109.88(17)
C11 C10 H10A 109.7
C9 C10 H10A 109.7
C11 C10 H10B 109.7
C9 C10 H10B 109.7
H10A C10 H10B 108.2
C12 C11 C10 111.38(18)
C12 C11 H11A 109.4
C10 C11 H11A 109.4
C12 C11 H11B 109.4
C10 C11 H11B 109.4
H11A C11 H11B 108.0
N1 C12 C11 110.78(16)
N1 C12 H12A 109.5
C11 C12 H12A 109.5
N1 C12 H12B 109.5
C11 C12 H12B 109.5
H12A C12 H12B 108.1

loop_
_geom_bond_atom_site_label_1
_geom_bond_atom_site_label_2
_geom_bond_distance
O1 C1 1.243(2)
O2 C2 1.417(3)
O2 H2 0.8400
N1 C1 1.342(3)
N1 C12 1.456(3)
N1 C8 1.477(2)
C1 C2 1.534(3)
C2 C3 1.540(3)
C2 H2A 1.0000
C3 C4 1.542(3)
C3 C8 1.550(3)
C3 H3 1.0000
C4 C5 1.519(3)
C4 H4A 0.9900
C4 H4B 0.9900
C5 C6 1.523(3)
C5 H5A 0.9900
C5 H5B 0.9900
C6 C7 1.530(3)
C6 H6A 0.9900
C6 H6B 0.9900
C7 C8 1.534(3)
C7 H7A 0.9900
C7 H7B 0.9900
C8 C9 1.549(3)
C9 C10 1.531(3)
C9 H9A 0.9900
C9 H9B 0.9900
C10 C11 1.528(3)
C10 H10A 0.9900
C10 H10B 0.9900
C11 C12 1.514(3)
C11 H11A 0.9900
C11 H11B 0.9900
C12 H12A 0.9900
C12 H12B 0.9900

loop_
_geom_hbond_atom_site_label_D
_geom_hbond_atom_site_label_H
_geom_hbond_atom_site_label_A
_geom_hbond_distance_DH
_geom_hbond_distance_HA
_geom_hbond_distance_DA
_geom_hbond_angle_DHA
_geom_hbond_site_symmetry_A
O2 H2 O1 0.84 1.91 2.722(2) 163.9 2_756

loop_
_geom_torsion_atom_site_label_1
_geom_torsion_atom_site_label_2
_geom_torsion_atom_site_label_3
_geom_torsion_atom_site_label_4
_geom_torsion
C12 N1 C1 O1 -4.7(3)
C8 N1 C1 O1 -177.24(18)
C12 N1 C1 C2 174.10(17)
C8 N1 C1 C2 1.5(2)
O1 C1 C2 O2 76.4(2)
N1 C1 C2 O2 -102.36(18)
O1 C1 C2 C3 -163.78(19)
N1 C1 C2 C3 17.5(2)
O2 C2 C3 C4 -40.6(3)
C1 C2 C3 C4 -157.13(18)
O2 C2 C3 C8 88.0(2)
C1 C2 C3 C8 -28.5(2)
C2 C3 C4 C5 79.9(2)
C8 C3 C4 C5 -43.5(2)
C3 C4 C5 C6 52.5(2)
C4 C5 C6 C7 -60.6(2)
C5 C6 C7 C8 60.5(2)
C1 N1 C8 C7 99.5(2)
C12 N1 C8 C7 -73.5(2)
C1 N1 C8 C9 -137.74(18)
C12 N1 C8 C9 49.3(2)
C1 N1 C8 C3 -19.6(2)
C12 N1 C8 C3 167.40(17)
C6 C7 C8 N1 -162.60(16)
C6 C7 C8 C9 77.0(2)
C6 C7 C8 C3 -50.3(2)
C2 C3 C8 N1 29.02(19)
C4 C3 C8 N1 159.58(16)
C2 C3 C8 C7 -88.89(18)
C4 C3 C8 C7 41.7(2)
C2 C3 C8 C9 143.98(16)
C4 C3 C8 C9 -85.5(2)
N1 C8 C9 C10 -50.1(2)
C7 C8 C9 C10 71.8(2)
C3 C8 C9 C10 -160.95(17)
C8 C9 C10 C11 56.2(2)
C9 C10 C11 C12 -56.2(2)
C1 N1 C12 C11 136.5(2)
C8 N1 C12 C11 -51.3(2)
C10 C11 C12 N1 52.0(2)
